data_2222032
loop_
_publ_author_name
'Singh, Suneel P.'
'Verdu, Marcus J.'
'Lough, Alan J.'
'Schwan, Adrian L.'

_publ_section_title
;Monoclinic modification of
 <i>N</i>-[(1,1-dimethylethoxy)carbonyl]-3-[(<i>R</i>)-prop-2-en-1-ylsulfinyl]-(<i>R</i>)-alanine
 ethyl ester at 200(1) K
;
_journal_coeditor_code HB2978
_journal_issue 6
_journal_name_full 'Acta Crystallographica Section E'
_journal_page_first o1385
_journal_page_last o1386
_journal_paper_doi 10.1107/S1600536809019023
_journal_volume 65
_journal_year 2009
_chemical_formula_iupac 'C13 H23 N O5 S'
_chemical_formula_moiety 'C13 H23 N O5 S'
_chemical_formula_sum 'C13 H23 N O5 S'
_chemical_formula_weight 305.38
_chemical_name_systematic
;<i>N</i>-[(1,1-dimethylethoxy)carbonyl]-3-[(<i>R</i>)-prop-2-en-1-ylsulfinyl]-
(<i>R</i>)-alanine
 ethyl ester
;
_space_group_IT_number 4
_symmetry_cell_setting monoclinic
_symmetry_space_group_name_Hall 'P 2yb'
_symmetry_space_group_name_H-M 'P 1 21 1'
_atom_sites_solution_hydrogens geom
_atom_sites_solution_primary direct
_atom_sites_solution_secondary difmap
_cell_angle_alpha 90.00
_cell_angle_beta 96.396(8)
_cell_angle_gamma 90.00
_cell_formula_units_Z 2
_cell_length_a 5.1859(6)
_cell_length_b 11.5202(18)
_cell_length_c 14.009(2)
_cell_measurement_reflns_used 3908
_cell_measurement_temperature 200.0(10)
_cell_measurement_theta_max 25.0
_cell_measurement_theta_min 2.9
_cell_volume 831.7(2)
_computing_cell_refinement 'DENZO-SMN (Otwinowski & Minor, 1997)'
_computing_data_collection 'COLLECT (Nonius, 2002)'
_computing_data_reduction 'DENZO-SMN (Otwinowski & Minor, 1997)'
_computing_molecular_graphics 'PLATON (Spek, 2009)'
_computing_publication_material 'SHELXTL (Sheldrick, 2008)'
_computing_structure_refinement 'SHELXTL (Sheldrick, 2008)'
_computing_structure_solution 'SIR92 (Altomare et al., 1994)'
_diffrn_ambient_temperature 200.0(10)
_diffrn_detector_area_resol_mean 9
_diffrn_measured_fraction_theta_full 0.981
_diffrn_measured_fraction_theta_max 0.981
_diffrn_measurement_device_type 'Nonius KappaCCD'
_diffrn_measurement_method '\f scans and \w scans with \k offsets'
_diffrn_radiation_monochromator graphite
_diffrn_radiation_source 'fine-focus sealed tube'
_diffrn_radiation_type MoK\a
_diffrn_radiation_wavelength 0.71073
_diffrn_reflns_av_R_equivalents 0.0698
_diffrn_reflns_av_sigmaI/netI 0.0782
_diffrn_reflns_limit_h_max 6
_diffrn_reflns_limit_h_min -6
_diffrn_reflns_limit_k_max 13
_diffrn_reflns_limit_k_min -12
_diffrn_reflns_limit_l_max 16
_diffrn_reflns_limit_l_min -14
_diffrn_reflns_number 3908
_diffrn_reflns_theta_full 25.0
_diffrn_reflns_theta_max 25.0
_diffrn_reflns_theta_min 2.9
_diffrn_standards_number 0
_exptl_absorpt_coefficient_mu 0.211
_exptl_absorpt_correction_T_max 0.974
_exptl_absorpt_correction_T_min 0.711
_exptl_absorpt_correction_type multi-scan
_exptl_absorpt_process_details '(SORTAV; Blessing, 1995)'
_exptl_crystal_colour colourless
_exptl_crystal_density_diffrn 1.219
_exptl_crystal_density_method 'not measured'
_exptl_crystal_description needle
_exptl_crystal_F_000 328
_exptl_crystal_size_max 0.38
_exptl_crystal_size_mid 0.12
_exptl_crystal_size_min 0.12
_refine_diff_density_max 0.297
_refine_diff_density_min -0.224
_refine_ls_abs_structure_details 'Flack (1983), 898 Friedel pairs'
_refine_ls_abs_structure_Flack -0.08(15)
_refine_ls_extinction_method none
_refine_ls_goodness_of_fit_ref 1.046
_refine_ls_hydrogen_treatment constr
_refine_ls_matrix_type full
_refine_ls_number_parameters 196
_refine_ls_number_reflns 2397
_refine_ls_number_restraints 4
_refine_ls_restrained_S_all 1.045
_refine_ls_R_factor_all 0.0796
_refine_ls_R_factor_gt 0.0590
_refine_ls_shift/su_max 0.002
_refine_ls_shift/su_mean 0.000
_refine_ls_structure_factor_coef Fsqd
_refine_ls_weighting_details 'calc w=1/[\s^2^(Fo^2^)+(0.0816P)^2^+0.1385P] where P=(Fo^2^+2Fc^2^)/3'
_refine_ls_weighting_scheme calc
_refine_ls_wR_factor_gt 0.1484
_refine_ls_wR_factor_ref 0.1637
_reflns_number_gt 1844
_reflns_number_total 2397
_reflns_threshold_expression I>2\s(I)
_cod_data_source_file hb2978.cif
_cod_data_source_block I
_cod_depositor_comments
;
The following automatic conversions were performed:
'_symmetry_cell_setting' value 'Monoclinic' changed to 'monoclinic'
according to '/home/saulius/struct/CIF-dictionaries/cif_core.dic'
dictionary named 'cif_core.dic' version 2.4.1 from 2010-06-29.

Automatic conversion script
Id: cif_fix_enum 1527 2010-12-29 10:47:43Z saulius 

The following automatic conversions were performed:

'_symmetry_cell_setting' value 'Monoclinic' changed to 'monoclinic'
according to /home/saulius/struct/CIF-dictionaries/cif_core.dic
dictionary named 'cif_core.dic' version 2.4.1 from 2010-06-29.

Automatic conversion script
Id: cif_fix_values 1715 2011-07-08 13:25:40Z adriana 
;
_cod_original_sg_symbol_H-M 'P 21'
_cod_database_code 2222032
_cod_database_fobs_code 2222032

loop_
_symmetry_equiv_pos_as_xyz
'x, y, z'
'-x, y+1/2, -z'

loop_
_atom_site_type_symbol
_atom_site_label
_atom_site_fract_x
_atom_site_fract_y
_atom_site_fract_z
_atom_site_U_iso_or_equiv
_atom_site_adp_type
_atom_site_calc_flag
_atom_site_refinement_flags
_atom_site_occupancy
_atom_site_disorder_assembly
_atom_site_disorder_group
S S1 0.4365(2) 0.46507(13) 0.25026(8) 0.0632(4) Uani d D 1 . .
O O1 0.1763(5) 0.4581(4) 0.2851(3) 0.0810(10) Uani d . 1 A .
O O2 0.6209(19) 0.7332(5) 0.4815(4) 0.175(3) Uani d . 1 . .
O O3 0.6089(8) 0.8717(4) 0.3748(3) 0.0850(11) Uani d . 1 . .
O O4 0.0034(6) 0.7655(3) 0.2141(2) 0.0667(9) Uani d . 1 A .
O O5 0.2554(5) 0.8446(3) 0.1080(2) 0.0656(9) Uani d . 1 A .
N N1 0.4391(7) 0.7397(4) 0.2270(3) 0.0576(10) Uani d . 1 A .
H H1 0.5784 0.7447 0.1966 0.069 Uiso calc R 1 . .
C C1 0.6118(9) 0.5732(4) 0.3246(4) 0.0578(12) Uani d . 1 A .
H H1A 0.6416 0.5449 0.3916 0.069 Uiso calc R 1 . .
H H1B 0.7828 0.5871 0.3015 0.069 Uiso calc R 1 . .
C C2 0.4583(9) 0.6867(4) 0.3214(3) 0.0594(12) Uani d . 1 . .
H H2A 0.2780 0.6674 0.3351 0.071 Uiso calc R 1 A .
C C3 0.5757(12) 0.7652(5) 0.4014(4) 0.0775(16) Uani d . 1 A .
C C4 0.7307(14) 0.9553(8) 0.4454(5) 0.1019(19) Uani d . 1 . .
H H4A 0.6164 1.0237 0.4490 0.122 Uiso calc R 1 . .
H H4B 0.7574 0.9189 0.5097 0.122 Uiso calc R 1 . .
C C5 0.9780(13) 0.9914(8) 0.4162(6) 0.116(3) Uani d . 1 . .
H H5A 1.0601 1.0474 0.4627 0.174 Uiso calc R 1 . .
H H5B 0.9502 1.0276 0.3526 0.174 Uiso calc R 1 . .
H H5C 1.0909 0.9235 0.4135 0.174 Uiso calc R 1 . .
C C6 0.628(4) 0.3423(8) 0.2976(17) 0.067(5) Uani d PD 0.694(18) A 1
H H6A 0.8146 0.3592 0.2950 0.080 Uiso calc PR 0.694(18) A 1
H H6B 0.6012 0.3302 0.3657 0.080 Uiso calc PR 0.694(18) A 1
C C7 0.557(2) 0.2340(8) 0.2422(9) 0.082(3) Uani d PD 0.694(18) A 1
H H7 0.6299 0.2247 0.1833 0.098 Uiso calc PR 0.694(18) A 1
C C8 0.406(2) 0.1516(9) 0.2657(9) 0.100(4) Uani d PD 0.694(18) A 1
H H8A 0.3285 0.1565 0.3238 0.120 Uiso calc PR 0.694(18) A 1
H H8B 0.3740 0.0861 0.2249 0.120 Uiso calc PR 0.694(18) A 1
C C6A 0.600(8) 0.3431(15) 0.312(3) 0.057(13) Uiso d PD 0.306(18) A 2
H H6A1 0.7852 0.3428 0.3015 0.069 Uiso calc PR 0.306(18) A 2
H H6A2 0.5896 0.3502 0.3824 0.069 Uiso calc PR 0.306(18) A 2
C C7A 0.474(5) 0.233(2) 0.2760(18) 0.076(9) Uiso d PD 0.306(18) A 2
H H7A 0.3078 0.2138 0.2940 0.091 Uiso calc PR 0.306(18) A 2
C C8A 0.582(6) 0.161(3) 0.2209(17) 0.100(9) Uiso d PD 0.306(18) A 2
H H8A1 0.7483 0.1786 0.2021 0.120 Uiso calc PR 0.306(18) A 2
H H8A2 0.4950 0.0921 0.1994 0.120 Uiso calc PR 0.306(18) A 2
C C9 0.2142(8) 0.7809(4) 0.1855(3) 0.0542(11) Uani d . 1 . .
C C10 0.0367(8) 0.8905(5) 0.0423(4) 0.0668(14) Uani d . 1 . .
C C11 0.1753(10) 0.9514(7) -0.0349(4) 0.0905(18) Uani d . 1 A .
H H11A 0.2817 1.0150 -0.0056 0.136 Uiso calc R 1 . .
H H11C 0.0462 0.9825 -0.0848 0.136 Uiso calc R 1 . .
H H11D 0.2866 0.8956 -0.0637 0.136 Uiso calc R 1 . .
C C12 -0.1300(11) 0.7915(5) -0.0014(4) 0.0801(16) Uani d . 1 A .
H H12C -0.2007 0.7478 0.0497 0.120 Uiso calc R 1 . .
H H12D -0.0241 0.7399 -0.0367 0.120 Uiso calc R 1 . .
H H12A -0.2729 0.8229 -0.0456 0.120 Uiso calc R 1 . .
C C13 -0.1142(9) 0.9761(5) 0.0933(4) 0.0732(13) Uani d . 1 A .
H H13C -0.2131 0.9352 0.1386 0.110 Uiso calc R 1 . .
H H13D -0.2339 1.0182 0.0465 0.110 Uiso calc R 1 . .
H H13A 0.0053 1.0312 0.1284 0.110 Uiso calc R 1 . .

loop_
_atom_site_aniso_label
_atom_site_aniso_U_11
_atom_site_aniso_U_22
_atom_site_aniso_U_33
_atom_site_aniso_U_12
_atom_site_aniso_U_13
_atom_site_aniso_U_23
S1 0.0581(6) 0.0632(7) 0.0675(7) -0.0011(7) 0.0036(5) 0.0038(7)
O1 0.0487(16) 0.079(2) 0.114(3) -0.005(2) 0.0032(16) 0.000(3)
O2 0.370(10) 0.077(3) 0.064(3) 0.004(5) -0.035(4) -0.003(3)
O3 0.108(3) 0.077(3) 0.070(2) -0.019(2) 0.0107(19) -0.002(2)
O4 0.0447(16) 0.076(2) 0.080(2) 0.0025(17) 0.0113(15) 0.0132(17)
O5 0.0517(17) 0.083(2) 0.062(2) 0.0055(17) 0.0057(13) 0.0213(18)
N1 0.044(2) 0.065(3) 0.064(2) 0.0082(19) 0.0095(16) 0.006(2)
C1 0.052(2) 0.059(3) 0.062(3) -0.004(2) 0.004(2) 0.004(2)
C2 0.057(3) 0.066(3) 0.056(3) 0.006(2) 0.014(2) 0.008(2)
C3 0.102(4) 0.067(4) 0.063(4) 0.022(3) 0.003(3) 0.004(3)
C4 0.116(5) 0.100(5) 0.090(4) -0.014(5) 0.011(3) -0.023(4)
C5 0.089(4) 0.140(8) 0.115(5) -0.022(5) -0.005(4) -0.028(5)
C6 0.056(6) 0.058(7) 0.085(9) -0.004(4) 0.005(8) 0.005(4)
C7 0.100(8) 0.062(7) 0.084(7) 0.010(6) 0.015(6) 0.005(6)
C8 0.117(9) 0.071(7) 0.105(8) -0.017(6) -0.021(6) 0.007(6)
C9 0.047(3) 0.054(3) 0.061(3) 0.001(2) 0.004(2) -0.002(2)
C10 0.049(2) 0.078(4) 0.072(3) 0.008(3) 0.001(2) 0.014(3)
C11 0.075(3) 0.123(5) 0.073(3) 0.005(4) 0.002(2) 0.033(4)
C12 0.079(3) 0.078(4) 0.081(4) 0.012(3) -0.003(3) -0.004(3)
C13 0.064(3) 0.061(3) 0.092(3) -0.001(3) -0.002(2) 0.003(3)

loop_
_atom_type_symbol
_atom_type_description
_atom_type_scat_dispersion_real
_atom_type_scat_dispersion_imag
_atom_type_scat_source
C C 0.0033 0.0016 'International Tables Vol C Tables 4.2.6.8 and 6.1.1.4'
H H 0.0000 0.0000 'International Tables Vol C Tables 4.2.6.8 and 6.1.1.4'
N N 0.0061 0.0033 'International Tables Vol C Tables 4.2.6.8 and 6.1.1.4'
O O 0.0106 0.0060 'International Tables Vol C Tables 4.2.6.8 and 6.1.1.4'
S S 0.1246 0.1234 'International Tables Vol C Tables 4.2.6.8 and 6.1.1.4'

loop_
_geom_angle_atom_site_label_1
_geom_angle_atom_site_label_2
_geom_angle_atom_site_label_3
_geom_angle_site_symmetry_1
_geom_angle_site_symmetry_3
_geom_angle
_geom_angle_publ_flag
O1 S1 C1 . . 105.4(2) ?
O1 S1 C6 . . 108.6(9) ?
C1 S1 C6 . . 96.2(4) ?
O1 S1 C6A . . 101.1(18) ?
C1 S1 C6A . . 94.6(9) ?
C3 O3 C4 . . 119.1(5) ?
C9 O5 C10 . . 121.2(3) ?
C9 N1 C2 . . 121.1(4) ?
C9 N1 H1 . . 119.5 ?
C2 N1 H1 . . 119.5 ?
C2 C1 S1 . . 110.3(3) ?
C2 C1 H1A . . 109.6 ?
S1 C1 H1A . . 109.6 ?
C2 C1 H1B . . 109.6 ?
S1 C1 H1B . . 109.6 ?
H1A C1 H1B . . 108.1 ?
N1 C2 C3 . . 113.9(4) ?
N1 C2 C1 . . 111.7(4) ?
C3 C2 C1 . . 108.9(4) ?
N1 C2 H2A . . 107.4 ?
C3 C2 H2A . . 107.4 ?
C1 C2 H2A . . 107.4 ?
O2 C3 O3 . . 123.3(6) ?
O2 C3 C2 . . 122.6(6) ?
O3 C3 C2 . . 114.0(5) ?
C5 C4 O3 . . 109.0(5) ?
C5 C4 H4A . . 109.9 ?
O3 C4 H4A . . 109.9 ?
C5 C4 H4B . . 109.9 ?
O3 C4 H4B . . 109.9 ?
H4A C4 H4B . . 108.3 ?
C4 C5 H5A . . 109.5 ?
C4 C5 H5B . . 109.5 ?
H5A C5 H5B . . 109.5 ?
C4 C5 H5C . . 109.5 ?
H5A C5 H5C . . 109.5 ?
H5B C5 H5C . . 109.5 ?
C7 C6 S1 . . 111.5(7) ?
C7 C6 H6A . . 109.3 ?
S1 C6 H6A . . 109.3 ?
C7 C6 H6B . . 109.3 ?
S1 C6 H6B . . 109.3 ?
H6A C6 H6B . . 108.0 ?
C8 C7 C6 . . 126.9(18) ?
C8 C7 H7 . . 116.5 ?
C6 C7 H7 . . 116.5 ?
C7 C8 H8A . . 120.0 ?
C7 C8 H8B . . 120.0 ?
H8A C8 H8B . . 120.0 ?
C7A C6A S1 . . 109.5(16) ?
C7A C6A H6A1 . . 109.8 ?
S1 C6A H6A1 . . 109.8 ?
C7A C6A H6A2 . . 109.8 ?
S1 C6A H6A2 . . 109.8 ?
H6A1 C6A H6A2 . . 108.2 ?
C8A C7A C6A . . 123(4) ?
C8A C7A H7A . . 118.6 ?
C6A C7A H7A . . 118.6 ?
C7A C8A H8A1 . . 120.0 ?
C7A C8A H8A2 . . 120.0 ?
H8A1 C8A H8A2 . . 120.0 ?
O4 C9 N1 . . 125.4(4) ?
O4 C9 O5 . . 125.0(4) ?
N1 C9 O5 . . 109.6(4) ?
O5 C10 C13 . . 110.2(4) ?
O5 C10 C12 . . 110.3(4) ?
C13 C10 C12 . . 112.6(4) ?
O5 C10 C11 . . 102.5(3) ?
C13 C10 C11 . . 110.3(5) ?
C12 C10 C11 . . 110.5(5) ?
C10 C11 H11A . . 109.5 ?
C10 C11 H11C . . 109.5 ?
H11A C11 H11C . . 109.5 ?
C10 C11 H11D . . 109.5 ?
H11A C11 H11D . . 109.5 ?
H11C C11 H11D . . 109.5 ?
C10 C12 H12C . . 109.5 ?
C10 C12 H12D . . 109.5 ?
H12C C12 H12D . . 109.5 ?
C10 C12 H12A . . 109.5 ?
H12C C12 H12A . . 109.5 ?
H12D C12 H12A . . 109.5 ?
C10 C13 H13C . . 109.5 ?
C10 C13 H13D . . 109.5 ?
H13C C13 H13D . . 109.5 ?
C10 C13 H13A . . 109.5 ?
H13C C13 H13A . . 109.5 ?
H13D C13 H13A . . 109.5 ?

loop_
_geom_bond_atom_site_label_1
_geom_bond_atom_site_label_2
_geom_bond_site_symmetry_2
_geom_bond_distance
_geom_bond_publ_flag
S1 O1 . 1.487(3) ?
S1 C1 . 1.803(5) ?
S1 C6 . 1.813(6) ?
S1 C6A . 1.813(7) ?
O2 C3 . 1.179(7) ?
O3 C3 . 1.300(7) ?
O3 C4 . 1.471(8) ?
O4 C9 . 1.218(5) ?
O5 C9 . 1.347(6) ?
O5 C10 . 1.477(5) ?
N1 C9 . 1.331(6) ?
N1 C2 . 1.450(6) ?
N1 H1 . 0.8800 ?
C1 C2 . 1.529(7) ?
C1 H1A . 0.9900 ?
C1 H1B . 0.9900 ?
C2 C3 . 1.514(8) ?
C2 H2A . 1.0000 ?
C4 C5 . 1.450(10) ?
C4 H4A . 0.9900 ?
C4 H4B . 0.9900 ?
C5 H5A . 0.9800 ?
C5 H5B . 0.9800 ?
C5 H5C . 0.9800 ?
C6 C7 . 1.494(13) ?
C6 H6A . 0.9900 ?
C6 H6B . 0.9900 ?
C7 C8 . 1.296(12) ?
C7 H7 . 0.9500 ?
C8 H8A . 0.9500 ?
C8 H8B . 0.9500 ?
C6A C7A . 1.493(14) ?
C6A H6A1 . 0.9900 ?
C6A H6A2 . 0.9900 ?
C7A C8A . 1.296(13) ?
C7A H7A . 0.9500 ?
C8A H8A1 . 0.9500 ?
C8A H8A2 . 0.9500 ?
C10 C13 . 1.491(8) ?
C10 C12 . 1.518(8) ?
C10 C11 . 1.534(8) ?
C11 H11A . 0.9800 ?
C11 H11C . 0.9800 ?
C11 H11D . 0.9800 ?
C12 H12C . 0.9800 ?
C12 H12D . 0.9800 ?
C12 H12A . 0.9800 ?
C13 H13C . 0.9800 ?
C13 H13D . 0.9800 ?
C13 H13A . 0.9800 ?

loop_
_geom_hbond_atom_site_label_D
_geom_hbond_atom_site_label_H
_geom_hbond_atom_site_label_A
_geom_hbond_site_symmetry_A
_geom_hbond_distance_DH
_geom_hbond_distance_HA
_geom_hbond_distance_DA
_geom_hbond_angle_DHA
N1 H1 O4 1_655 0.88 2.20 2.967(5) 145
